data_7157511
loop_
_publ_author_name
'Singh, Manpreet'
'Vaishali, ?'
'Paul, Avijit Kumar'
'Singh, Virender'

_publ_section_title
;
 Isatin as a 2-aminobenzaldehyde surrogate: transition metal-free
 efficient synthesis of 2-(2'-aminophenyl)benzothiazole derivatives.
;
_journal_issue 23
_journal_name_full 'Organic &amp; biomolecular chemistry'
_journal_page_first 4459
_journal_page_last 4469
_journal_paper_doi 10.1039/d0ob00888e
_journal_volume 18
_journal_year 2020
_chemical_formula_sum 'C14 H10 N2 O2 S'
_chemical_formula_weight 270.30
_chemical_name_common NRVS1
_space_group_crystal_system monoclinic
_space_group_IT_number 14
_space_group_name_Hall '-P 2ybc'
_space_group_name_H-M_alt 'P 1 21/c 1'
_atom_sites_solution_hydrogens geom
_atom_sites_solution_primary direct
_atom_sites_solution_secondary difmap
_audit_creation_method SHELXL-2018/3
_audit_update_record
;
2020-01-30 deposited with the CCDC.	2020-05-19 downloaded from the CCDC.
;
_cell_angle_alpha 90
_cell_angle_beta 96.677(2)
_cell_angle_gamma 90
_cell_formula_units_Z 8
_cell_length_a 12.7318(10)
_cell_length_b 9.1027(7)
_cell_length_c 20.8094(15)
_cell_measurement_reflns_used 4170
_cell_measurement_temperature 296(2)
_cell_measurement_theta_max 24.997
_cell_measurement_theta_min 1.610
_cell_volume 2395.3(3)
_computing_cell_refinement 'SAINT V8.37A (Bruker, 2016)'
_computing_data_collection 'Apex3 v2016.9-0 (Bruker, 2016)'
_computing_data_reduction 'SAINT V8.37A (Bruker, 2016)'
_computing_structure_refinement 'SHELXL-2018/3 (Sheldrick, 2018)'
_computing_structure_solution 'SHELXT 2014/5 (Sheldrick, 2014)'
_diffrn_ambient_temperature 296(2)
_diffrn_measured_fraction_theta_full 0.987
_diffrn_measured_fraction_theta_max 0.987
_diffrn_measurement_device_type 'Bruker AXS D8 Quest CMOS diffractometer'
_diffrn_measurement_method 'omega and phi scans'
_diffrn_radiation_type MoK\a
_diffrn_radiation_wavelength 0.71073
_diffrn_reflns_av_R_equivalents 0.0645
_diffrn_reflns_av_unetI/netI 0.0435
_diffrn_reflns_Laue_measured_fraction_full 0.987
_diffrn_reflns_Laue_measured_fraction_max 0.987
_diffrn_reflns_limit_h_max 15
_diffrn_reflns_limit_h_min -15
_diffrn_reflns_limit_k_max 10
_diffrn_reflns_limit_k_min -10
_diffrn_reflns_limit_l_max 24
_diffrn_reflns_limit_l_min -24
_diffrn_reflns_number 23759
_diffrn_reflns_point_group_measured_fraction_full 0.987
_diffrn_reflns_point_group_measured_fraction_max 0.987
_diffrn_reflns_theta_full 24.997
_diffrn_reflns_theta_max 24.997
_diffrn_reflns_theta_min 1.610
_diffrn_source 'fine-focus sealed tube'
_exptl_absorpt_coefficient_mu 0.268
_exptl_absorpt_correction_T_max 0.7457
_exptl_absorpt_correction_T_min 0.7050
_exptl_absorpt_correction_type multi-scan
_exptl_absorpt_process_details '(SADABS; Sheldrick, 2016/2)'
_exptl_crystal_colour Yellow
_exptl_crystal_density_diffrn 1.499
_exptl_crystal_density_meas ?
_exptl_crystal_density_method 'not measured'
_exptl_crystal_description 'Block like'
_exptl_crystal_F_000 1120
_exptl_crystal_size_max 0.36
_exptl_crystal_size_mid 0.28
_exptl_crystal_size_min 0.22
_refine_diff_density_max 0.255
_refine_diff_density_min -0.287
_refine_diff_density_rms 0.041
_refine_ls_extinction_method none
_refine_ls_goodness_of_fit_ref 1.069
_refine_ls_hydrogen_treatment constr
_refine_ls_matrix_type full
_refine_ls_number_parameters 343
_refine_ls_number_reflns 4170
_refine_ls_number_restraints 0
_refine_ls_restrained_S_all 1.069
_refine_ls_R_factor_all 0.0715
_refine_ls_R_factor_gt 0.0415
_refine_ls_shift/su_max 0.001
_refine_ls_shift/su_mean 0.000
_refine_ls_structure_factor_coef Fsqd
_refine_ls_weighting_details 'w=1/[\s^2^(Fo^2^)+(0.0618P)^2^] where P=(Fo^2^+2Fc^2^)/3'
_refine_ls_weighting_scheme calc
_refine_ls_wR_factor_gt 0.1041
_refine_ls_wR_factor_ref 0.1191
_reflns_Friedel_coverage 0.000
_reflns_number_gt 2928
_reflns_number_total 4170
_reflns_threshold_expression 'I > 2\s(I)'
_cod_data_source_file d0ob00888e2.cif
_cod_data_source_block shelx
_cod_depositor_comments
;
The following automatic conversions were performed:

data item '_exptl_crystal_density_meas' value 'not measured' was
changed to '?' -- the value is perceived as not measured.

Automatic conversion script
Id: cif_fix_values 7556 2019-12-06 15:28:31Z antanas 

 Adding full bibliography for 7157511.cif.

 Adding full bibliography for 7157511.cif.

2024-06-28
Z value and formula fixed to values more according to usual
chemical conventions.                 miguel
;
_cod_original_formula_sum 'C28 H20 N4 O4 S2'
_cod_original_formula_weight 540.60
_cod_original_formula_units_Z 4
_cod_original_sg_symbol_H-M 'P 21/c'
_cod_database_code 7157511
_shelx_shelxl_version_number 2018/3
_shelx_space_group_comment
;
The symmetry employed for this shelxl refinement is uniquely defined
by the following loop, which should always be used as a source of
symmetry information in preference to the above space-group names.
They are only intended as comments.
;

loop_
_space_group_symop_operation_xyz
'x, y, z'
'-x, y+1/2, -z+1/2'
'-x, -y, -z'
'x, -y-1/2, z-1/2'

loop_
_atom_site_label
_atom_site_type_symbol
_atom_site_fract_x
_atom_site_fract_y
_atom_site_fract_z
_atom_site_U_iso_or_equiv
_atom_site_adp_type
_atom_site_occupancy
_atom_site_site_symmetry_order
_atom_site_calc_flag
_atom_site_refinement_flags_posn
_atom_site_refinement_flags_adp
_atom_site_refinement_flags_occupancy
_atom_site_disorder_assembly
_atom_site_disorder_group
S2 S -0.06976(5) 0.39289(7) 0.59331(3) 0.0520(2) Uani 1 1 d . . . . .
S1 S 0.65130(5) 0.42043(7) 0.53822(3) 0.0518(2) Uani 1 1 d . . . . .
O1 O 0.43682(14) 0.0636(2) 0.37335(8) 0.0638(5) Uani 1 1 d . . . . .
O2 O 0.31302(14) 0.0243(2) 0.44420(8) 0.0659(5) Uani 1 1 d . . . . .
O3 O 0.02740(17) 0.0440(2) 0.37524(9) 0.0767(6) Uani 1 1 d . . . . .
N2 N 0.50204(14) 0.3473(2) 0.60636(9) 0.0466(5) Uani 1 1 d . . . . .
N4 N 0.11787(15) 0.3763(2) 0.55835(9) 0.0505(5) Uani 1 1 d . . . . .
N1 N 0.50805(18) 0.4216(3) 0.73428(10) 0.0703(7) Uani 1 1 d . . . . .
H1A H 0.485199 0.419449 0.771565 0.084 Uiso 1 1 calc R U . . .
H1B H 0.479157 0.366976 0.703433 0.084 Uiso 1 1 calc R U . . .
N3 N 0.28874(16) 0.5161(2) 0.62284(11) 0.0688(6) Uani 1 1 d . . . . .
H3A H 0.354644 0.539094 0.629227 0.083 Uiso 1 1 calc R U . . .
H3B H 0.266020 0.459260 0.591237 0.083 Uiso 1 1 calc R U . . .
O4 O -0.14780(16) 0.0355(2) 0.39548(10) 0.0782(6) Uani 1 1 d . . . . .
C1 C 0.58976(19) 0.5112(3) 0.72410(11) 0.0530(6) Uani 1 1 d . . . . .
C20 C 0.11050(18) 0.5364(2) 0.65289(11) 0.0468(6) Uani 1 1 d . . . . .
C13 C 0.39509(18) 0.1818(3) 0.53138(11) 0.0490(6) Uani 1 1 d . . . . .
H13 H 0.344690 0.164457 0.559441 0.059 Uiso 1 1 calc R U . . .
C8 C 0.48141(17) 0.2743(2) 0.54765(10) 0.0439(5) Uani 1 1 d . . . . .
C12 C 0.38932(18) 0.1186(3) 0.47172(11) 0.0473(6) Uani 1 1 d . . . . .
C15 C 0.22034(18) 0.5697(3) 0.66278(12) 0.0511(6) Uani 1 1 d . . . . .
C6 C 0.63018(18) 0.5185(2) 0.66370(11) 0.0473(6) Uani 1 1 d . . . . .
C7 C 0.58724(18) 0.4280(2) 0.60856(11) 0.0446(5) Uani 1 1 d . . . . .
C9 C 0.55554(17) 0.3000(2) 0.50408(11) 0.0443(5) Uani 1 1 d . . . . .
C21 C 0.06573(18) 0.4379(2) 0.60113(11) 0.0458(6) Uani 1 1 d . . . . .
C27 C -0.1285(2) 0.2000(3) 0.48925(12) 0.0556(6) Uani 1 1 d . . . . .
H27 H -0.198848 0.196169 0.497134 0.067 Uiso 1 1 calc R U . . .
C19 C 0.0449(2) 0.5989(3) 0.69426(12) 0.0584(7) Uani 1 1 d . . . . .
H19 H -0.027066 0.577810 0.688046 0.070 Uiso 1 1 calc R U . . .
C11 C 0.46346(19) 0.1430(2) 0.42925(10) 0.0488(6) Uani 1 1 d . . . . .
C10 C 0.54779(19) 0.2327(3) 0.44297(11) 0.0509(6) Uani 1 1 d . . . . .
H10 H 0.597049 0.248740 0.414034 0.061 Uiso 1 1 calc R U . . .
C22 C -0.05250(18) 0.2837(2) 0.52726(11) 0.0476(6) Uani 1 1 d . . . . .
C5 C 0.71481(19) 0.6137(3) 0.65742(13) 0.0576(7) Uani 1 1 d . . . . .
H5 H 0.742153 0.619040 0.617945 0.069 Uiso 1 1 calc R U . . .
C18 C 0.0827(2) 0.6914(3) 0.74429(13) 0.0676(7) Uani 1 1 d . . . . .
H18 H 0.037149 0.732463 0.771161 0.081 Uiso 1 1 calc R U . . .
C23 C 0.05360(19) 0.2892(2) 0.51600(11) 0.0488(6) Uani 1 1 d . . . . .
C24 C 0.0889(2) 0.2088(3) 0.46450(12) 0.0572(7) Uani 1 1 d . . . . .
H24 H 0.159048 0.210020 0.456162 0.069 Uiso 1 1 calc R U . . .
C2 C 0.6365(2) 0.5999(3) 0.77442(13) 0.0679(8) Uani 1 1 d . . . . .
H2 H 0.611109 0.595586 0.814509 0.082 Uiso 1 1 calc R U . . .
C25 C 0.0138(2) 0.1300(3) 0.42809(12) 0.0561(6) Uani 1 1 d . . . . .
C26 C -0.0920(2) 0.1254(3) 0.44025(12) 0.0552(6) Uani 1 1 d . . . . .
C4 C 0.7589(2) 0.7001(3) 0.70828(16) 0.0697(8) Uani 1 1 d . . . . .
H4 H 0.815211 0.762383 0.703176 0.084 Uiso 1 1 calc R U . . .
C16 C 0.2569(2) 0.6621(3) 0.71425(13) 0.0657(7) Uani 1 1 d . . . . .
H16 H 0.328697 0.683481 0.721729 0.079 Uiso 1 1 calc R U . . .
C14 C 0.3418(2) -0.0119(3) 0.38186(12) 0.0612(7) Uani 1 1 d . . . . .
H14A H 0.352315 -0.117092 0.378663 0.073 Uiso 1 1 calc R U . . .
H14B H 0.285989 0.017120 0.348537 0.073 Uiso 1 1 calc R U . . .
C17 C 0.1902(2) 0.7216(3) 0.75360(14) 0.0715(8) Uani 1 1 d . . . . .
H17 H 0.216959 0.783368 0.787185 0.086 Uiso 1 1 calc R U . . .
C3 C 0.7180(2) 0.6922(3) 0.76646(15) 0.0737(9) Uani 1 1 d . . . . .
H3 H 0.746427 0.750669 0.800809 0.088 Uiso 1 1 calc R U . . .
C28 C -0.0746(2) -0.0173(3) 0.35453(14) 0.0728(8) Uani 1 1 d . . . . .
H28A H -0.097132 0.010935 0.310118 0.087 Uiso 1 1 calc R U . . .
H28B H -0.071160 -0.123669 0.356635 0.087 Uiso 1 1 calc R U . . .

loop_
_atom_site_aniso_label
_atom_site_aniso_U_11
_atom_site_aniso_U_22
_atom_site_aniso_U_33
_atom_site_aniso_U_23
_atom_site_aniso_U_13
_atom_site_aniso_U_12
S2 0.0422(4) 0.0597(4) 0.0554(4) -0.0037(3) 0.0114(3) 0.0007(3)
S1 0.0457(4) 0.0611(4) 0.0507(4) 0.0016(3) 0.0142(3) 0.0011(3)
O1 0.0697(12) 0.0778(12) 0.0444(10) -0.0100(9) 0.0091(9) 0.0016(10)
O2 0.0620(12) 0.0780(12) 0.0581(11) -0.0125(9) 0.0085(9) -0.0083(10)
O3 0.0842(15) 0.0841(13) 0.0628(12) -0.0195(10) 0.0130(11) 0.0080(11)
N2 0.0419(11) 0.0569(12) 0.0416(11) -0.0003(9) 0.0078(9) 0.0052(9)
N4 0.0471(12) 0.0537(12) 0.0518(12) 0.0024(10) 0.0107(10) 0.0019(9)
N1 0.0687(15) 0.1009(17) 0.0437(13) -0.0103(12) 0.0171(11) -0.0164(13)
N3 0.0430(12) 0.0856(16) 0.0788(16) -0.0004(13) 0.0118(11) -0.0049(11)
O4 0.0771(14) 0.0806(13) 0.0742(13) -0.0249(11) -0.0019(11) -0.0017(11)
C1 0.0494(15) 0.0602(15) 0.0486(15) -0.0030(12) 0.0020(12) 0.0146(12)
C20 0.0479(14) 0.0467(13) 0.0458(13) 0.0086(11) 0.0059(11) 0.0002(11)
C13 0.0443(14) 0.0604(15) 0.0435(14) 0.0032(11) 0.0097(11) 0.0009(11)
C8 0.0426(13) 0.0517(13) 0.0379(13) 0.0048(10) 0.0070(10) 0.0087(11)
C12 0.0436(13) 0.0517(14) 0.0456(14) 0.0029(11) 0.0014(11) 0.0035(11)
C15 0.0452(14) 0.0513(14) 0.0563(15) 0.0152(12) 0.0040(12) 0.0003(11)
C6 0.0425(13) 0.0458(13) 0.0530(14) 0.0013(11) 0.0028(11) 0.0102(11)
C7 0.0418(13) 0.0471(13) 0.0452(13) 0.0065(10) 0.0062(10) 0.0129(11)
C9 0.0413(13) 0.0500(13) 0.0425(13) 0.0058(10) 0.0092(10) 0.0086(10)
C21 0.0444(13) 0.0450(13) 0.0488(14) 0.0092(11) 0.0095(11) 0.0040(10)
C27 0.0517(15) 0.0553(15) 0.0593(16) 0.0001(13) 0.0041(13) 0.0030(12)
C19 0.0566(16) 0.0624(16) 0.0574(16) -0.0028(13) 0.0112(13) -0.0052(13)
C11 0.0575(15) 0.0542(14) 0.0345(13) 0.0014(11) 0.0047(11) 0.0114(12)
C10 0.0522(15) 0.0624(15) 0.0400(13) 0.0066(11) 0.0134(11) 0.0074(12)
C22 0.0470(14) 0.0470(13) 0.0496(14) 0.0072(11) 0.0081(11) 0.0055(11)
C5 0.0509(15) 0.0524(15) 0.0686(18) 0.0012(13) 0.0041(13) 0.0087(12)
C18 0.076(2) 0.0682(18) 0.0601(17) -0.0088(14) 0.0125(15) -0.0039(15)
C23 0.0507(14) 0.0487(14) 0.0479(14) 0.0069(11) 0.0096(11) 0.0028(11)
C24 0.0531(15) 0.0640(16) 0.0563(16) 0.0024(13) 0.0137(13) 0.0099(13)
C2 0.0672(19) 0.0786(19) 0.0563(17) -0.0158(14) 0.0000(14) 0.0147(16)
C25 0.0704(18) 0.0515(14) 0.0472(15) -0.0009(12) 0.0095(13) 0.0095(13)
C26 0.0618(17) 0.0512(14) 0.0506(15) 0.0018(12) -0.0016(13) 0.0039(12)
C4 0.0528(17) 0.0506(16) 0.102(2) -0.0079(16) -0.0059(16) 0.0064(13)
C16 0.0565(17) 0.0690(18) 0.0686(18) 0.0081(15) -0.0057(14) -0.0090(14)
C14 0.0719(19) 0.0588(16) 0.0509(15) -0.0072(12) -0.0010(13) 0.0084(14)
C17 0.086(2) 0.0660(18) 0.0591(17) -0.0031(14) -0.0056(16) -0.0109(16)
C3 0.069(2) 0.0670(18) 0.081(2) -0.0240(16) -0.0115(17) 0.0139(15)
C28 0.095(2) 0.0630(17) 0.0594(17) -0.0040(14) 0.0033(17) 0.0078(16)

loop_
_atom_type_symbol
_atom_type_description
_atom_type_scat_dispersion_real
_atom_type_scat_dispersion_imag
_atom_type_scat_source
C C 0.0033 0.0016 'International Tables Vol C Tables 4.2.6.8 and 6.1.1.4'
H H 0.0000 0.0000 'International Tables Vol C Tables 4.2.6.8 and 6.1.1.4'
N N 0.0061 0.0033 'International Tables Vol C Tables 4.2.6.8 and 6.1.1.4'
O O 0.0106 0.0060 'International Tables Vol C Tables 4.2.6.8 and 6.1.1.4'
S S 0.1246 0.1234 'International Tables Vol C Tables 4.2.6.8 and 6.1.1.4'

loop_
_geom_angle_atom_site_label_1
_geom_angle_atom_site_label_2
_geom_angle_atom_site_label_3
_geom_angle
_geom_angle_site_symmetry_1
_geom_angle_site_symmetry_3
_geom_angle_publ_flag
C22 S2 C21 89.64(11) . . ?
C9 S1 C7 89.65(11) . . ?
C11 O1 C14 106.16(18) . . ?
C12 O2 C14 106.28(19) . . ?
C25 O3 C28 105.5(2) . . ?
C7 N2 C8 111.79(19) . . ?
C21 N4 C23 111.9(2) . . ?
C1 N1 H1A 120.0 . . ?
C1 N1 H1B 120.0 . . ?
H1A N1 H1B 120.0 . . ?
C15 N3 H3A 120.0 . . ?
C15 N3 H3B 120.0 . . ?
H3A N3 H3B 120.0 . . ?
C26 O4 C28 106.5(2) . . ?
N1 C1 C2 119.8(2) . . ?
N1 C1 C6 122.1(2) . . ?
C2 C1 C6 118.1(2) . . ?
C19 C20 C15 118.4(2) . . ?
C19 C20 C21 119.7(2) . . ?
C15 C20 C21 121.9(2) . . ?
C12 C13 C8 115.7(2) . . ?
C12 C13 H13 122.2 . . ?
C8 C13 H13 122.2 . . ?
N2 C8 C13 124.4(2) . . ?
N2 C8 C9 114.6(2) . . ?
C13 C8 C9 121.0(2) . . ?
C13 C12 O2 127.3(2) . . ?
C13 C12 C11 123.1(2) . . ?
O2 C12 C11 109.7(2) . . ?
N3 C15 C16 120.2(2) . . ?
N3 C15 C20 121.5(2) . . ?
C16 C15 C20 118.2(2) . . ?
C5 C6 C1 118.4(2) . . ?
C5 C6 C7 119.7(2) . . ?
C1 C6 C7 121.9(2) . . ?
N2 C7 C6 125.2(2) . . ?
N2 C7 S1 114.35(17) . . ?
C6 C7 S1 120.48(18) . . ?
C8 C9 C10 122.1(2) . . ?
C8 C9 S1 109.61(17) . . ?
C10 C9 S1 128.33(18) . . ?
N4 C21 C20 125.6(2) . . ?
N4 C21 S2 114.16(18) . . ?
C20 C21 S2 120.22(17) . . ?
C26 C27 C22 115.0(2) . . ?
C26 C27 H27 122.5 . . ?
C22 C27 H27 122.5 . . ?
C18 C19 C20 122.3(3) . . ?
C18 C19 H19 118.9 . . ?
C20 C19 H19 118.9 . . ?
C10 C11 O1 127.3(2) . . ?
C10 C11 C12 123.1(2) . . ?
O1 C11 C12 109.6(2) . . ?
C11 C10 C9 115.1(2) . . ?
C11 C10 H10 122.4 . . ?
C9 C10 H10 122.4 . . ?
C23 C22 C27 122.8(2) . . ?
C23 C22 S2 109.07(18) . . ?
C27 C22 S2 128.12(19) . . ?
C4 C5 C6 121.9(3) . . ?
C4 C5 H5 119.1 . . ?
C6 C5 H5 119.1 . . ?
C19 C18 C17 118.6(3) . . ?
C19 C18 H18 120.7 . . ?
C17 C18 H18 120.7 . . ?
N4 C23 C22 115.2(2) . . ?
N4 C23 C24 124.3(2) . . ?
C22 C23 C24 120.4(2) . . ?
C25 C24 C23 115.7(2) . . ?
C25 C24 H24 122.2 . . ?
C23 C24 H24 122.2 . . ?
C3 C2 C1 122.0(3) . . ?
C3 C2 H2 119.0 . . ?
C1 C2 H2 119.0 . . ?
C24 C25 O3 127.0(2) . . ?
C24 C25 C26 123.1(2) . . ?
O3 C25 C26 109.9(2) . . ?
C27 C26 O4 127.9(2) . . ?
C27 C26 C25 123.0(2) . . ?
O4 C26 C25 109.1(2) . . ?
C3 C4 C5 118.9(3) . . ?
C3 C4 H4 120.6 . . ?
C5 C4 H4 120.6 . . ?
C17 C16 C15 121.7(3) . . ?
C17 C16 H16 119.1 . . ?
C15 C16 H16 119.1 . . ?
O1 C14 O2 108.29(19) . . ?
O1 C14 H14A 110.0 . . ?
O2 C14 H14A 110.0 . . ?
O1 C14 H14B 110.0 . . ?
O2 C14 H14B 110.0 . . ?
H14A C14 H14B 108.4 . . ?
C16 C17 C18 120.8(3) . . ?
C16 C17 H17 119.6 . . ?
C18 C17 H17 119.6 . . ?
C2 C3 C4 120.8(3) . . ?
C2 C3 H3 119.6 . . ?
C4 C3 H3 119.6 . . ?
O4 C28 O3 108.9(2) . . ?
O4 C28 H28A 109.9 . . ?
O3 C28 H28A 109.9 . . ?
O4 C28 H28B 109.9 . . ?
O3 C28 H28B 109.9 . . ?
H28A C28 H28B 108.3 . . ?

loop_
_geom_bond_atom_site_label_1
_geom_bond_atom_site_label_2
_geom_bond_distance
_geom_bond_site_symmetry_2
_geom_bond_publ_flag
S2 C22 1.731(2) . ?
S2 C21 1.762(2) . ?
S1 C9 1.729(2) . ?
S1 C7 1.758(2) . ?
O1 C11 1.378(3) . ?
O1 C14 1.420(3) . ?
O2 C12 1.371(3) . ?
O2 C14 1.427(3) . ?
O3 C25 1.377(3) . ?
O3 C28 1.433(3) . ?
N2 C7 1.307(3) . ?
N2 C8 1.389(3) . ?
N4 C21 1.298(3) . ?
N4 C23 1.381(3) . ?
N1 C1 1.358(3) . ?
N1 H1A 0.8600 . ?
N1 H1B 0.8600 . ?
N3 C15 1.362(3) . ?
N3 H3A 0.8600 . ?
N3 H3B 0.8600 . ?
O4 C26 1.374(3) . ?
O4 C28 1.418(3) . ?
C1 C2 1.399(4) . ?
C1 C6 1.414(3) . ?
C20 C19 1.389(3) . ?
C20 C15 1.422(3) . ?
C20 C21 1.465(3) . ?
C13 C12 1.363(3) . ?
C13 C8 1.394(3) . ?
C13 H13 0.9300 . ?
C8 C9 1.402(3) . ?
C12 C11 1.384(3) . ?
C15 C16 1.399(4) . ?
C6 C5 1.401(3) . ?
C6 C7 1.465(3) . ?
C9 C10 1.405(3) . ?
C27 C26 1.352(3) . ?
C27 C22 1.401(3) . ?
C27 H27 0.9300 . ?
C19 C18 1.381(3) . ?
C19 H19 0.9300 . ?
C11 C10 1.353(3) . ?
C10 H10 0.9300 . ?
C22 C23 1.398(3) . ?
C5 C4 1.384(4) . ?
C5 H5 0.9300 . ?
C18 C17 1.387(4) . ?
C18 H18 0.9300 . ?
C23 C24 1.413(3) . ?
C24 C25 1.354(3) . ?
C24 H24 0.9300 . ?
C2 C3 1.360(4) . ?
C2 H2 0.9300 . ?
C25 C26 1.400(4) . ?
C4 C3 1.374(4) . ?
C4 H4 0.9300 . ?
C16 C17 1.359(4) . ?
C16 H16 0.9300 . ?
C14 H14A 0.9700 . ?
C14 H14B 0.9700 . ?
C17 H17 0.9300 . ?
C3 H3 0.9300 . ?
C28 H28A 0.9700 . ?
C28 H28B 0.9700 . ?
